data_7016917
loop_
_publ_author_name
'Griffiths, D. Vaughan'
'Cheong, Yuen-Ki'
'Duncanson, Philip'
'Motevalli, Majid'

_publ_section_title
;
 Studies of the reactions of tripodal pyridine-containing ligands with
 Re(CO)(5)Br leading to rheniumtricarbonyl complexes with potential
 biomedical applications.
;
_journal_issue 39
_journal_name_full 'Dalton transactions (Cambridge, England : 2003)'
_journal_page_first 10215
_journal_page_last 10228
_journal_paper_doi 10.1039/c1dt11020a
_journal_volume 40
_journal_year 2011
_chemical_formula_sum 'C22.5 H17 Cl N3 O4 Re'
_chemical_formula_weight 615.04
_chemical_name_systematic
;
?
;
_space_group_IT_number 13
_symmetry_cell_setting monoclinic
_symmetry_Int_Tables_number 13
_symmetry_space_group_name_Hall '-P 2yac'
_symmetry_space_group_name_H-M 'P 1 2/n 1'
_atom_sites_solution_hydrogens geom
_atom_sites_solution_primary direct
_atom_sites_solution_secondary difmap
_audit_creation_method SHELXL-97
_cell_angle_alpha 90.00
_cell_angle_beta 92.1430(10)
_cell_angle_gamma 90.00
_cell_formula_units_Z 8
_cell_length_a 14.2033(7)
_cell_length_b 11.9057(5)
_cell_length_c 26.0996(12)
_cell_measurement_reflns_used 9502
_cell_measurement_temperature 120(2)
_cell_measurement_theta_max 27.48
_cell_measurement_theta_min 2.91
_cell_volume 4410.4(4)
_computing_cell_refinement 'DENZO (Otwinowski & Minor, 1997) & COLLECT (Hooft, R.W.W., 1998)'
_computing_data_collection 'COLLECT (Hooft, R.W.W., 1998)'
_computing_data_reduction 'DENZO (Otwinowski & Minor, 1997) & COLLECT (Hooft, R.W.W., 1998)'
_computing_molecular_graphics 'Ortep-3 for Windows (Farrugia, 1997)'
_computing_publication_material 'WinGX publication routines (Farrugia, 1999)'
_computing_structure_refinement 'SHELXL-97 (Sheldrick, 2008)'
_computing_structure_solution 'DIRDIF08 (Beurskens et al, 2008)'
_diffrn_ambient_temperature 120(2)
_diffrn_detector_area_resol_mean '4096x4096pixels / 62x62mm'
_diffrn_measured_fraction_theta_full 0.886
_diffrn_measured_fraction_theta_max 0.886
_diffrn_measurement_device_type 'Bruker-Nonius APEX II CCD camera on \k-goniostat'
_diffrn_measurement_method '\f & \w scans'
_diffrn_radiation_monochromator '10cm confocal mirrors'
_diffrn_radiation_source 'Bruker-Nonius FR591 rotating anode'
_diffrn_radiation_type MoK\a
_diffrn_radiation_wavelength 0.71073
_diffrn_reflns_av_R_equivalents 0.0385
_diffrn_reflns_av_sigmaI/netI 0.0478
_diffrn_reflns_limit_h_max 17
_diffrn_reflns_limit_h_min -17
_diffrn_reflns_limit_k_max 14
_diffrn_reflns_limit_k_min -14
_diffrn_reflns_limit_l_max 32
_diffrn_reflns_limit_l_min -32
_diffrn_reflns_number 19785
_diffrn_reflns_theta_full 26.37
_diffrn_reflns_theta_max 26.37
_diffrn_reflns_theta_min 3.20
_exptl_absorpt_coefficient_mu 5.666
_exptl_absorpt_correction_T_max 0.5496
_exptl_absorpt_correction_T_min 0.2102
_exptl_absorpt_correction_type multi-scan
_exptl_absorpt_process_details 'SADABS 2007/2 (Sheldrick, G.M., 2007)'
_exptl_crystal_colour colourless
_exptl_crystal_density_diffrn 1.853
_exptl_crystal_density_method 'not measured'
_exptl_crystal_description Plate
_exptl_crystal_F_000 2376
_exptl_crystal_size_max 0.40
_exptl_crystal_size_mid 0.20
_exptl_crystal_size_min 0.12
_refine_diff_density_max 2.966
_refine_diff_density_min -2.303
_refine_diff_density_rms 0.224
_refine_ls_extinction_method none
_refine_ls_goodness_of_fit_ref 1.060
_refine_ls_hydrogen_treatment constr
_refine_ls_matrix_type full
_refine_ls_number_parameters 547
_refine_ls_number_reflns 7984
_refine_ls_number_restraints 13
_refine_ls_restrained_S_all 1.062
_refine_ls_R_factor_all 0.0532
_refine_ls_R_factor_gt 0.0480
_refine_ls_shift/su_max 0.001
_refine_ls_shift/su_mean 0.000
_refine_ls_structure_factor_coef Fsqd
_refine_ls_weighting_details 'calc w=1/[\s^2^(Fo^2^)+(0.0733P)^2^+39.6572P] where P=(Fo^2^+2Fc^2^)/3'
_refine_ls_weighting_scheme calc
_refine_ls_wR_factor_gt 0.1324
_refine_ls_wR_factor_ref 0.1392
_reflns_number_gt 7173
_reflns_number_total 7984
_reflns_threshold_expression >2\s(I)
_cod_data_source_file c1dt11020a.txt
_cod_data_source_block pd-9-84
_cod_depositor_comments
;
The following automatic conversions were performed:

'_exptl_absorpt_correction_type' value 'Multi-scan' changed to
'multi-scan' according to
/home/saulius/struct/CIF-dictionaries/cif_core.dic dictionary named
'cif_core.dic' version 2.4.1 from 2010-06-29.

Automatic conversion script
Id: cif_fix_values 1715 2011-07-08 13:25:40Z adriana 
;
_cod_original_formula_sum 'C22.50 H17 Cl N3 O4 Re'
_cod_database_code 7016917

loop_
_symmetry_equiv_pos_as_xyz
'x, y, z'
'-x+1/2, y, -z+1/2'
'-x, -y, -z'
'x-1/2, -y, z-1/2'

loop_
_atom_site_label
_atom_site_type_symbol
_atom_site_fract_x
_atom_site_fract_y
_atom_site_fract_z
_atom_site_U_iso_or_equiv
_atom_site_adp_type
_atom_site_occupancy
_atom_site_symmetry_multiplicity
_atom_site_calc_flag
_atom_site_refinement_flags
C1A C 0.4594(6) 0.5527(6) 0.3392(3) 0.0286(17) Uani 1 1 d .
C2A C 0.2821(5) 0.4853(6) 0.3485(3) 0.0266(16) Uani 1 1 d .
C3A C 0.3971(6) 0.5153(6) 0.4346(3) 0.0285(17) Uani 1 1 d .
C4A C 0.4266(5) 0.1835(6) 0.3798(3) 0.0188(14) Uani 1 1 d .
C5A C 0.4052(5) 0.1977(6) 0.3213(3) 0.0182(14) Uani 1 1 d .
C6A C 0.3845(5) 0.1148(7) 0.2856(3) 0.0242(15) Uani 1 1 d .
H6A H 0.3825 0.0382 0.2957 0.029 Uiso 1 1 calc R
C7A C 0.3665(5) 0.1451(7) 0.2349(3) 0.0236(15) Uani 1 1 d .
H7A H 0.3517 0.0893 0.2099 0.028 Uiso 1 1 calc R
C8A C 0.3703(5) 0.2569(7) 0.2210(3) 0.0268(16) Uani 1 1 d .
H8A H 0.3612 0.2792 0.1862 0.032 Uiso 1 1 calc R
C9A C 0.3875(5) 0.3350(7) 0.2589(3) 0.0243(16) Uani 1 1 d .
H9A H 0.3885 0.4122 0.2497 0.029 Uiso 1 1 calc R
C10A C 0.5275(5) 0.2298(5) 0.3894(2) 0.0156(13) Uani 1 1 d .
C11A C 0.6073(5) 0.1638(6) 0.3943(3) 0.0200(14) Uani 1 1 d .
H11A H 0.6028 0.0845 0.3914 0.024 Uiso 1 1 calc R
C12A C 0.6940(5) 0.2148(6) 0.4035(3) 0.0238(15) Uani 1 1 d .
H12A H 0.7496 0.1706 0.4065 0.029 Uiso 1 1 calc R
C13A C 0.6993(5) 0.3306(6) 0.4082(3) 0.0240(15) Uani 1 1 d .
H13A H 0.7579 0.3666 0.4157 0.029 Uiso 1 1 calc R
C14A C 0.6166(5) 0.3927(6) 0.4016(3) 0.0246(15) Uani 1 1 d .
H14A H 0.6194 0.4723 0.4040 0.029 Uiso 1 1 calc R
C15A C 0.2687(5) 0.2388(6) 0.4025(2) 0.0203(14) Uani 1 1 d .
C16A C 0.2044(5) 0.3139(7) 0.4317(3) 0.0259(16) Uani 1 1 d .
H16C H 0.1620 0.3541 0.4076 0.039 Uiso 1 1 calc R
H16D H 0.2421 0.3681 0.4519 0.039 Uiso 1 1 calc R
H16E H 0.1672 0.2682 0.4548 0.039 Uiso 1 1 calc R
C17A C 0.4211(3) 0.0650(3) 0.40402(15) 0.0202(14) Uani 1 1 d G
C22A C 0.4550(3) -0.0308(4) 0.38049(14) 0.0220(15) Uani 1 1 d G
H22A H 0.4780 -0.0264 0.3469 0.026 Uiso 1 1 calc R
C21A C 0.4551(4) -0.1331(3) 0.40620(18) 0.0326(19) Uani 1 1 d G
H21A H 0.4782 -0.1986 0.3901 0.039 Uiso 1 1 calc R
C20A C 0.4213(4) -0.1395(3) 0.45542(18) 0.036(2) Uani 1 1 d G
H20A H 0.4214 -0.2094 0.4730 0.044 Uiso 1 1 calc R
C19A C 0.3875(4) -0.0437(4) 0.47895(13) 0.0304(18) Uani 1 1 d G
H19A H 0.3644 -0.0481 0.5126 0.036 Uiso 1 1 calc R
C18A C 0.3874(3) 0.0586(3) 0.45324(15) 0.0234(15) Uani 1 1 d G
H18A H 0.3642 0.1241 0.4693 0.028 Uiso 1 1 calc R
O1A O 0.4946(4) 0.6281(5) 0.3199(3) 0.0431(15) Uani 1 1 d .
O2A O 0.2125(4) 0.5198(5) 0.3305(2) 0.0315(12) Uani 1 1 d .
O3A O 0.3925(5) 0.5663(5) 0.4717(2) 0.0403(15) Uani 1 1 d .
O4A O 0.2363(3) 0.1540(4) 0.38101(19) 0.0228(11) Uani 1 1 d .
N1A N 0.3627(4) 0.2675(5) 0.4039(2) 0.0193(12) Uani 1 1 d .
N2A N 0.5333(4) 0.3430(5) 0.3920(2) 0.0166(11) Uani 1 1 d .
N3A N 0.4030(4) 0.3071(5) 0.3083(2) 0.0187(12) Uani 1 1 d .
Re1A Re 0.402310(18) 0.42763(2) 0.372439(9) 0.01680(11) Uani 1 1 d .
C1B C 0.5409(5) 0.5538(6) 0.1655(3) 0.0233(15) Uani 1 1 d .
C3B C 0.5988(5) 0.5907(6) 0.0691(3) 0.0245(16) Uani 1 1 d .
C2B C 0.7169(5) 0.6172(6) 0.1529(3) 0.0232(15) Uani 1 1 d .
C15B C 0.7274(5) 0.8704(6) 0.0976(2) 0.0170(13) Uani 1 1 d .
C16B C 0.7908(5) 0.7910(7) 0.0699(3) 0.0274(16) Uani 1 1 d .
H16F H 0.8298 0.8338 0.0466 0.041 Uiso 1 1 calc R
H16G H 0.7522 0.7368 0.0501 0.041 Uiso 1 1 calc R
H16H H 0.8315 0.7508 0.0949 0.041 Uiso 1 1 calc R
C4B C 0.5732(5) 0.9223(6) 0.1243(2) 0.0168(14) Uani 1 1 d .
C5B C 0.5981(5) 0.9081(6) 0.1824(3) 0.0208(15) Uani 1 1 d .
C6B C 0.6194(5) 0.9912(6) 0.2188(3) 0.0245(16) Uani 1 1 d .
H6B H 0.6208 1.0681 0.2091 0.029 Uiso 1 1 calc R
C7B C 0.6383(5) 0.9599(7) 0.2691(3) 0.0276(17) Uani 1 1 d .
H7B H 0.6547 1.0152 0.2941 0.033 Uiso 1 1 calc R
C8B C 0.6336(5) 0.8483(7) 0.2831(3) 0.0280(17) Uani 1 1 d .
H8B H 0.6425 0.8262 0.3179 0.034 Uiso 1 1 calc R
C9B C 0.6155(5) 0.7695(6) 0.2451(3) 0.0231(15) Uani 1 1 d .
H9B H 0.6146 0.6922 0.2540 0.028 Uiso 1 1 calc R
C10B C 0.4722(5) 0.8776(6) 0.1168(2) 0.0184(14) Uani 1 1 d .
C11B C 0.3913(5) 0.9443(6) 0.1139(3) 0.0214(15) Uani 1 1 d .
H11B H 0.3961 1.0237 0.1159 0.026 Uiso 1 1 calc R
C12B C 0.3039(5) 0.8932(7) 0.1081(3) 0.0281(16) Uani 1 1 d .
H12B H 0.2481 0.9372 0.1073 0.034 Uiso 1 1 calc R
C13B C 0.2984(5) 0.7776(6) 0.1034(3) 0.0267(16) Uani 1 1 d .
H13B H 0.2394 0.7416 0.0973 0.032 Uiso 1 1 calc R
C14B C 0.3807(5) 0.7152(6) 0.1078(3) 0.0239(15) Uani 1 1 d .
H14B H 0.3771 0.6356 0.1059 0.029 Uiso 1 1 calc R
C17B C 0.5750(3) 1.0418(3) 0.09989(15) 0.0196(14) Uani 1 1 d G
C18B C 0.5956(3) 1.0481(3) 0.04834(15) 0.0231(15) Uani 1 1 d G
H18B H 0.6141 0.9825 0.0306 0.028 Uiso 1 1 calc R
C19B C 0.5893(4) 1.1504(4) 0.02276(12) 0.0283(17) Uani 1 1 d G
H19B H 0.6035 1.1547 -0.0125 0.034 Uiso 1 1 calc R
C20B C 0.5623(4) 1.2464(3) 0.04873(17) 0.0297(18) Uani 1 1 d G
H20B H 0.5580 1.3163 0.0312 0.036 Uiso 1 1 calc R
C21B C 0.5416(4) 1.2401(3) 0.10029(17) 0.0277(17) Uani 1 1 d G
H21B H 0.5232 1.3057 0.1180 0.033 Uiso 1 1 calc R
C22B C 0.5479(3) 1.1378(4) 0.12587(13) 0.0251(16) Uani 1 1 d G
H22B H 0.5338 1.1335 0.1611 0.030 Uiso 1 1 calc R
O1B O 0.5084(4) 0.4787(5) 0.1859(2) 0.0391(14) Uani 1 1 d .
O2B O 0.7864(4) 0.5795(5) 0.1693(2) 0.0334(13) Uani 1 1 d .
O3B O 0.6018(4) 0.5398(5) 0.0317(2) 0.0368(14) Uani 1 1 d .
O4B O 0.7612(4) 0.9584(4) 0.11577(19) 0.0232(11) Uani 1 1 d .
N1B N 0.6358(4) 0.8402(5) 0.0992(2) 0.0167(11) Uani 1 1 d .
N2B N 0.4662(4) 0.7647(5) 0.1146(2) 0.0179(12) Uani 1 1 d .
N3B N 0.5991(4) 0.7991(5) 0.1954(2) 0.0201(12) Uani 1 1 d .
Re1B Re 0.596787(17) 0.67896(2) 0.131160(9) 0.01629(11) Uani 1 1 d .
Cl1A Cl 0.3536(3) -0.1846(4) 0.24609(15) 0.1043(15) Uani 1 1 d D
C23A C 0.2500 -0.260(2) 0.2500 0.109(8) Uani 1 2 d SDU
H23A H 0.2560 -0.3096 0.2805 0.131 Uiso 0.50 1 calc PR
H23B H 0.2440 -0.3096 0.2195 0.131 Uiso 0.50 1 calc PR
Cl1B Cl 0.6502(2) 1.2886(3) 0.26396(13) 0.0769(9) Uani 1 1 d D
C23B C 0.7500 1.357(3) 0.2500 0.157(12) Uani 1 2 d SDU
H23C H 0.7658 1.4062 0.2795 0.188 Uiso 0.50 1 calc PR
H23D H 0.7342 1.4062 0.2205 0.188 Uiso 0.50 1 calc PR

loop_
_atom_site_aniso_label
_atom_site_aniso_U_11
_atom_site_aniso_U_22
_atom_site_aniso_U_33
_atom_site_aniso_U_23
_atom_site_aniso_U_13
_atom_site_aniso_U_12
C1A 0.031(4) 0.018(4) 0.036(4) 0.001(3) -0.007(3) 0.011(3)
C2A 0.026(4) 0.021(4) 0.033(4) 0.004(3) 0.001(3) 0.001(3)
C3A 0.031(4) 0.024(4) 0.030(4) 0.012(3) -0.001(3) -0.001(3)
C4A 0.022(4) 0.018(4) 0.016(3) -0.003(2) -0.001(3) 0.006(3)
C5A 0.014(3) 0.025(4) 0.015(3) -0.006(3) -0.006(3) 0.003(3)
C6A 0.027(4) 0.027(4) 0.019(3) -0.002(3) -0.003(3) 0.004(3)
C7A 0.019(4) 0.032(4) 0.020(3) -0.005(3) 0.002(3) 0.002(3)
C8A 0.024(4) 0.041(5) 0.015(3) 0.001(3) -0.004(3) 0.003(3)
C9A 0.020(4) 0.033(4) 0.020(3) 0.010(3) 0.000(3) -0.003(3)
C10A 0.020(3) 0.017(3) 0.011(3) 0.000(2) 0.002(2) -0.004(3)
C11A 0.021(4) 0.023(4) 0.016(3) 0.001(3) -0.004(3) 0.002(3)
C12A 0.021(4) 0.027(4) 0.023(3) 0.008(3) -0.004(3) 0.002(3)
C13A 0.021(4) 0.022(4) 0.029(4) 0.000(3) -0.003(3) -0.006(3)
C14A 0.025(4) 0.023(4) 0.025(4) -0.001(3) -0.005(3) -0.003(3)
C15A 0.026(4) 0.021(3) 0.014(3) 0.008(3) -0.006(3) -0.002(3)
C16A 0.019(4) 0.036(4) 0.022(3) -0.002(3) -0.001(3) 0.001(3)
C17A 0.021(4) 0.019(3) 0.019(3) 0.004(3) -0.004(3) -0.004(3)
C22A 0.022(4) 0.017(3) 0.027(4) 0.001(3) -0.003(3) -0.004(3)
C21A 0.028(4) 0.022(4) 0.046(5) 0.000(3) -0.016(4) 0.001(3)
C20A 0.038(5) 0.021(4) 0.048(5) 0.012(4) -0.025(4) -0.002(3)
C19A 0.041(5) 0.028(4) 0.021(3) 0.011(3) -0.012(3) -0.008(3)
C18A 0.030(4) 0.023(4) 0.016(3) 0.005(3) -0.011(3) -0.001(3)
O1A 0.039(4) 0.031(3) 0.059(4) 0.015(3) 0.007(3) -0.004(3)
O2A 0.029(3) 0.031(3) 0.034(3) -0.001(2) -0.007(2) 0.010(2)
O3A 0.064(4) 0.032(3) 0.024(3) -0.012(2) -0.002(3) -0.004(3)
O4A 0.024(3) 0.022(3) 0.022(2) 0.000(2) -0.010(2) -0.003(2)
N1A 0.021(3) 0.018(3) 0.019(3) -0.003(2) -0.001(2) 0.003(2)
N2A 0.018(3) 0.018(3) 0.014(3) 0.002(2) 0.002(2) -0.001(2)
N3A 0.021(3) 0.021(3) 0.014(3) 0.000(2) -0.002(2) 0.003(2)
Re1A 0.01784(18) 0.01522(17) 0.01716(16) 0.00108(9) -0.00197(11) 0.00127(9)
C1B 0.025(4) 0.012(3) 0.032(4) 0.002(3) -0.005(3) 0.005(3)
C3B 0.025(4) 0.024(4) 0.024(4) 0.007(3) -0.004(3) -0.004(3)
C2B 0.023(4) 0.020(4) 0.027(4) -0.001(3) 0.004(3) -0.001(3)
C15B 0.023(3) 0.020(3) 0.008(3) 0.002(2) -0.002(2) 0.000(3)
C16B 0.024(4) 0.037(4) 0.022(3) -0.003(3) 0.011(3) -0.011(3)
C4B 0.021(3) 0.021(4) 0.008(3) 0.000(2) -0.001(2) -0.013(3)
C5B 0.022(4) 0.023(4) 0.017(3) -0.001(3) -0.006(3) -0.003(3)
C6B 0.028(4) 0.021(4) 0.025(4) -0.004(3) -0.008(3) 0.003(3)
C7B 0.024(4) 0.041(5) 0.017(3) -0.006(3) -0.003(3) 0.000(3)
C8B 0.027(4) 0.044(5) 0.012(3) 0.007(3) -0.003(3) 0.002(4)
C9B 0.023(4) 0.028(4) 0.018(3) 0.010(3) -0.001(3) -0.004(3)
C10B 0.021(3) 0.024(4) 0.010(3) -0.001(2) -0.003(2) 0.000(3)
C11B 0.023(4) 0.023(4) 0.017(3) 0.005(3) -0.010(3) -0.002(3)
C12B 0.024(4) 0.027(4) 0.033(4) 0.004(3) -0.003(3) 0.001(3)
C13B 0.016(3) 0.024(4) 0.040(4) 0.005(3) -0.005(3) -0.002(3)
C14B 0.029(4) 0.021(4) 0.021(3) 0.004(3) -0.004(3) -0.004(3)
C17B 0.014(3) 0.023(4) 0.021(3) -0.001(3) -0.007(3) -0.002(3)
C18B 0.029(4) 0.019(3) 0.020(3) 0.002(3) -0.011(3) -0.002(3)
C19B 0.037(4) 0.030(4) 0.017(3) 0.006(3) -0.012(3) -0.002(3)
C20B 0.031(4) 0.018(4) 0.038(4) 0.009(3) -0.019(3) -0.006(3)
C21B 0.024(4) 0.022(4) 0.036(4) 0.000(3) -0.009(3) 0.000(3)
C22B 0.032(4) 0.016(3) 0.027(4) -0.001(3) -0.005(3) 0.001(3)
O1B 0.040(3) 0.030(3) 0.048(4) 0.011(3) 0.004(3) 0.001(3)
O2B 0.025(3) 0.030(3) 0.044(3) -0.005(2) -0.011(3) 0.010(2)
O3B 0.054(4) 0.032(3) 0.024(3) -0.014(2) 0.000(3) -0.005(3)
O4B 0.025(3) 0.023(3) 0.022(2) 0.002(2) -0.009(2) -0.008(2)
N1B 0.021(3) 0.016(3) 0.013(2) -0.001(2) 0.001(2) -0.005(2)
N2B 0.021(3) 0.020(3) 0.012(2) 0.003(2) -0.003(2) 0.001(2)
N3B 0.024(3) 0.018(3) 0.018(3) 0.000(2) -0.005(2) 0.003(2)
Re1B 0.01663(18) 0.01598(18) 0.01598(15) 0.00182(9) -0.00330(11) -0.00032(9)
Cl1A 0.109(3) 0.130(4) 0.072(2) -0.032(2) -0.033(2) 0.048(3)
C23A 0.133(11) 0.091(10) 0.107(11) 0.000 0.044(9) 0.000
Cl1B 0.073(2) 0.097(2) 0.0601(18) -0.0210(17) -0.0059(15) 0.0093(18)
C23B 0.159(15) 0.145(14) 0.169(15) 0.000 0.040(10) 0.000

loop_
_atom_type_symbol
_atom_type_description
_atom_type_scat_dispersion_real
_atom_type_scat_dispersion_imag
_atom_type_scat_source
C C 0.0033 0.0016 'International Tables Vol C Tables 4.2.6.8 and 6.1.1.4'
H H 0.0000 0.0000 'International Tables Vol C Tables 4.2.6.8 and 6.1.1.4'
N N 0.0061 0.0033 'International Tables Vol C Tables 4.2.6.8 and 6.1.1.4'
O O 0.0106 0.0060 'International Tables Vol C Tables 4.2.6.8 and 6.1.1.4'
Re Re -1.0185 7.2310 'International Tables Vol C Tables 4.2.6.8 and 6.1.1.4'
Cl Cl 0.1484 0.1585 'International Tables Vol C Tables 4.2.6.8 and 6.1.1.4'

loop_
_geom_angle_atom_site_label_1
_geom_angle_atom_site_label_2
_geom_angle_atom_site_label_3
_geom_angle
_geom_angle_site_symmetry_1
_geom_angle_site_symmetry_3
O1A C1A Re1A 178.9(7) . .
O2A C2A Re1A 174.9(7) . .
O3A C3A Re1A 178.7(8) . .
N1A C4A C10A 105.4(5) . .
N1A C4A C17A 113.3(5) . .
C10A C4A C17A 108.6(5) . .
N1A C4A C5A 103.9(5) . .
C10A C4A C5A 105.4(5) . .
C17A C4A C5A 119.2(5) . .
N3A C5A C6A 121.2(6) . .
N3A C5A C4A 110.8(5) . .
C6A C5A C4A 127.8(6) . .
C5A C6A C7A 119.0(7) . .
C5A C6A H6A 120.5 . .
C7A C6A H6A 120.5 . .
C8A C7A C6A 119.6(7) . .
C8A C7A H7A 120.2 . .
C6A C7A H7A 120.2 . .
C9A C8A C7A 118.1(7) . .
C9A C8A H8A 120.9 . .
C7A C8A H8A 120.9 . .
N3A C9A C8A 122.9(7) . .
N3A C9A H9A 118.6 . .
C8A C9A H9A 118.6 . .
N2A C10A C11A 120.9(6) . .
N2A C10A C4A 114.7(6) . .
C11A C10A C4A 124.4(6) . .
C10A C11A C12A 119.2(7) . .
C10A C11A H11A 120.4 . .
C12A C11A H11A 120.4 . .
C11A C12A C13A 119.8(7) . .
C11A C12A H12A 120.1 . .
C13A C12A H12A 120.1 . .
C12A C13A C14A 118.3(7) . .
C12A C13A H13A 120.8 . .
C14A C13A H13A 120.8 . .
N2A C14A C13A 121.6(7) . .
N2A C14A H14A 119.2 . .
C13A C14A H14A 119.2 . .
O4A C15A N1A 124.0(7) . .
O4A C15A C16A 119.5(6) . .
N1A C15A C16A 116.4(6) . .
C15A C16A H16C 109.5 . .
C15A C16A H16D 109.5 . .
H16C C16A H16D 109.5 . .
C15A C16A H16E 109.5 . .
H16C C16A H16E 109.5 . .
H16D C16A H16E 109.5 . .
C22A C17A C18A 120.0 . .
C22A C17A C4A 123.0(4) . .
C18A C17A C4A 116.8(4) . .
C17A C22A C21A 120.0 . .
C17A C22A H22A 120.0 . .
C21A C22A H22A 120.0 . .
C20A C21A C22A 120.0 . .
C20A C21A H21A 120.0 . .
C22A C21A H21A 120.0 . .
C21A C20A C19A 120.0 . .
C21A C20A H20A 120.0 . .
C19A C20A H20A 120.0 . .
C20A C19A C18A 120.0 . .
C20A C19A H19A 120.0 . .
C18A C19A H19A 120.0 . .
C19A C18A C17A 120.0 . .
C19A C18A H18A 120.0 . .
C17A C18A H18A 120.0 . .
C15A N1A C4A 115.0(6) . .
C15A N1A Re1A 118.4(4) . .
C4A N1A Re1A 104.9(4) . .
C14A N2A C10A 120.1(6) . .
C14A N2A Re1A 125.8(5) . .
C10A N2A Re1A 113.8(4) . .
C9A N3A C5A 118.9(6) . .
C9A N3A Re1A 124.3(5) . .
C5A N3A Re1A 116.0(4) . .
C1A Re1A C2A 87.8(3) . .
C1A Re1A C3A 89.5(3) . .
C2A Re1A C3A 91.1(3) . .
C1A Re1A N1A 168.0(3) . .
C2A Re1A N1A 101.4(3) . .
C3A Re1A N1A 98.0(3) . .
C1A Re1A N2A 95.4(3) . .
C2A Re1A N2A 171.8(3) . .
C3A Re1A N2A 96.5(3) . .
N1A Re1A N2A 74.5(2) . .
C1A Re1A N3A 98.5(3) . .
C2A Re1A N3A 90.8(3) . .
C3A Re1A N3A 171.9(3) . .
N1A Re1A N3A 73.9(2) . .
N2A Re1A N3A 81.2(2) . .
O1B C1B Re1B 179.3(7) . .
O3B C3B Re1B 178.3(7) . .
O2B C2B Re1B 175.2(7) . .
O4B C15B N1B 124.9(6) . .
O4B C15B C16B 118.9(6) . .
N1B C15B C16B 116.1(6) . .
C15B C16B H16F 109.5 . .
C15B C16B H16G 109.5 . .
H16F C16B H16G 109.5 . .
C15B C16B H16H 109.5 . .
H16F C16B H16H 109.5 . .
H16G C16B H16H 109.5 . .
N1B C4B C10B 106.6(5) . .
N1B C4B C5B 103.9(6) . .
C10B C4B C5B 105.3(5) . .
N1B C4B C17B 113.6(5) . .
C10B C4B C17B 107.0(5) . .
C5B C4B C17B 119.5(5) . .
N3B C5B C6B 120.9(6) . .
N3B C5B C4B 110.6(6) . .
C6B C5B C4B 128.5(6) . .
C7B C6B C5B 119.0(7) . .
C7B C6B H6B 120.5 . .
C5B C6B H6B 120.5 . .
C8B C7B C6B 120.1(7) . .
C8B C7B H7B 120.0 . .
C6B C7B H7B 120.0 . .
C7B C8B C9B 118.2(6) . .
C7B C8B H8B 120.9 . .
C9B C8B H8B 120.9 . .
N3B C9B C8B 122.1(7) . .
N3B C9B H9B 119.0 . .
C8B C9B H9B 119.0 . .
N2B C10B C11B 120.9(6) . .
N2B C10B C4B 114.1(6) . .
C11B C10B C4B 124.9(6) . .
C12B C11B C10B 119.2(7) . .
C12B C11B H11B 120.4 . .
C10B C11B H11B 120.4 . .
C13B C12B C11B 119.6(7) . .
C13B C12B H12B 120.2 . .
C11B C12B H12B 120.2 . .
C12B C13B C14B 118.8(7) . .
C12B C13B H13B 120.6 . .
C14B C13B H13B 120.6 . .
N2B C14B C13B 121.8(7) . .
N2B C14B H14B 119.1 . .
C13B C14B H14B 119.1 . .
C18B C17B C22B 120.0 . .
C18B C17B C4B 116.9(4) . .
C22B C17B C4B 122.8(4) . .
C17B C18B C19B 120.0 . .
C17B C18B H18B 120.0 . .
C19B C18B H18B 120.0 . .
C20B C19B C18B 120.0 . .
C20B C19B H19B 120.0 . .
C18B C19B H19B 120.0 . .
C19B C20B C21B 120.0 . .
C19B C20B H20B 120.0 . .
C21B C20B H20B 120.0 . .
C22B C21B C20B 120.0 . .
C22B C21B H21B 120.0 . .
C20B C21B H21B 120.0 . .
C21B C22B C17B 120.0 . .
C21B C22B H22B 120.0 . .
C17B C22B H22B 120.0 . .
C15B N1B C4B 115.5(5) . .
C15B N1B Re1B 120.4(4) . .
C4B N1B Re1B 104.2(4) . .
C10B N2B C14B 119.6(6) . .
C10B N2B Re1B 114.4(4) . .
C14B N2B Re1B 125.7(5) . .
C5B N3B C9B 119.5(6) . .
C5B N3B Re1B 115.8(4) . .
C9B N3B Re1B 123.8(5) . .
C2B Re1B C1B 86.8(3) . .
C2B Re1B C3B 89.9(3) . .
C1B Re1B C3B 89.3(3) . .
C2B Re1B N2B 172.3(3) . .
C1B Re1B N2B 95.3(3) . .
C3B Re1B N2B 97.5(3) . .
C2B Re1B N1B 102.4(3) . .
C1B Re1B N1B 167.9(3) . .
C3B Re1B N1B 98.5(3) . .
N2B Re1B N1B 74.6(2) . .
C2B Re1B N3B 92.0(3) . .
C1B Re1B N3B 98.2(3) . .
C3B Re1B N3B 172.3(3) . .
N2B Re1B N3B 80.4(2) . .
N1B Re1B N3B 73.9(2) . .
Cl1A C23A Cl1A 117.3(14) . 2
Cl1A C23A H23A 108.0 . .
Cl1A C23A H23A 108.0 2 .
Cl1A C23A H23B 108.0 . .
Cl1A C23A H23B 108.0 2 .
H23A C23A H23B 107.2 . .
Cl1B C23B Cl1B 122.6(19) . 2_655
Cl1B C23B H23C 106.7 . .
Cl1B C23B H23C 106.7 2_655 .
Cl1B C23B H23D 106.7 . .
Cl1B C23B H23D 106.7 2_655 .
H23C C23B H23D 106.6 . .

loop_
_geom_bond_atom_site_label_1
_geom_bond_atom_site_label_2
_geom_bond_distance
_geom_bond_site_symmetry_2
C1A O1A 1.152(10) .
C1A Re1A 1.919(8) .
C2A O2A 1.154(9) .
C2A Re1A 1.923(7) .
C3A O3A 1.147(10) .
C3A Re1A 1.932(8) .
C4A N1A 1.504(9) .
C4A C10A 1.547(10) .
C4A C17A 1.549(7) .
C4A C5A 1.555(9) .
C5A N3A 1.346(9) .
C5A C6A 1.381(9) .
C6A C7A 1.387(10) .
C6A H6A 0.9500 .
C7A C8A 1.381(11) .
C7A H7A 0.9500 .
C8A C9A 1.372(11) .
C8A H8A 0.9500 .
C9A N3A 1.342(9) .
C9A H9A 0.9500 .
C10A N2A 1.351(8) .
C10A C11A 1.382(10) .
C11A C12A 1.385(10) .
C11A H11A 0.9500 .
C12A C13A 1.385(10) .
C12A H12A 0.9500 .
C13A C14A 1.393(10) .
C13A H13A 0.9500 .
C14A N2A 1.339(9) .
C14A H14A 0.9500 .
C15A O4A 1.236(8) .
C15A N1A 1.377(9) .
C15A C16A 1.505(10) .
C16A H16C 0.9800 .
C16A H16D 0.9800 .
C16A H16E 0.9800 .
C17A C22A 1.3900 .
C17A C18A 1.3900 .
C22A C21A 1.3900 .
C22A H22A 0.9500 .
C21A C20A 1.3900 .
C21A H21A 0.9500 .
C20A C19A 1.3900 .
C20A H20A 0.9500 .
C19A C18A 1.3900 .
C19A H19A 0.9500 .
C18A H18A 0.9500 .
N1A Re1A 2.159(6) .
N2A Re1A 2.160(6) .
N3A Re1A 2.205(6) .
C1B O1B 1.147(9) .
C1B Re1B 1.925(7) .
C3B O3B 1.152(9) .
C3B Re1B 1.931(8) .
C2B O2B 1.152(9) .
C2B Re1B 1.924(7) .
C15B O4B 1.239(8) .
C15B N1B 1.352(9) .
C15B C16B 1.509(10) .
C16B H16F 0.9800 .
C16B H16G 0.9800 .
C16B H16H 0.9800 .
C4B N1B 1.490(9) .
C4B C10B 1.536(9) .
C4B C5B 1.554(9) .
C4B C17B 1.560(7) .
C5B N3B 1.341(9) .
C5B C6B 1.396(9) .
C6B C7B 1.382(10) .
C6B H6B 0.9500 .
C7B C8B 1.380(11) .
C7B H7B 0.9500 .
C8B C9B 1.383(11) .
C8B H8B 0.9500 .
C9B N3B 1.354(9) .
C9B H9B 0.9500 .
C10B N2B 1.348(9) .
C10B C11B 1.396(10) .
C11B C12B 1.386(10) .
C11B H11B 0.9500 .
C12B C13B 1.383(11) .
C12B H12B 0.9500 .
C13B C14B 1.386(10) .
C13B H13B 0.9500 .
C14B N2B 1.355(9) .
C14B H14B 0.9500 .
C17B C18B 1.3900 .
C17B C22B 1.3900 .
C18B C19B 1.3900 .
C18B H18B 0.9500 .
C19B C20B 1.3900 .
C19B H19B 0.9500 .
C20B C21B 1.3900 .
C20B H20B 0.9500 .
C21B C22B 1.3900 .
C21B H21B 0.9500 .
C22B H22B 0.9500 .
N1B Re1B 2.173(5) .
N2B Re1B 2.147(5) .
N3B Re1B 2.203(6) .
Cl1A C23A 1.731(13) .
C23A Cl1A 1.731(13) 2
C23A H23A 0.9900 .
C23A H23B 0.9900 .
Cl1B C23B 1.684(15) .
C23B Cl1B 1.684(15) 2_655
C23B H23C 0.9900 .
C23B H23D 0.9900 .

loop_
_geom_torsion_atom_site_label_1
_geom_torsion_atom_site_label_2
_geom_torsion_atom_site_label_3
_geom_torsion_atom_site_label_4
_geom_torsion
N1A C4A C5A N3A 45.9(7)
C10A C4A C5A N3A -64.7(7)
C17A C4A C5A N3A 173.1(6)
N1A C4A C5A C6A -130.0(7)
C10A C4A C5A C6A 119.4(8)
C17A C4A C5A C6A -2.8(11)
N3A C5A C6A C7A 3.8(11)
C4A C5A C6A C7A 179.4(7)
C5A C6A C7A C8A 0.4(11)
C6A C7A C8A C9A -3.1(11)
C7A C8A C9A N3A 1.7(11)
N1A C4A C10A N2A -30.1(7)
C17A C4A C10A N2A -151.8(5)
C5A C4A C10A N2A 79.4(7)
N1A C4A C10A C11A 151.0(6)
C17A C4A C10A C11A 29.3(8)
C5A C4A C10A C11A -99.5(7)
N2A C10A C11A C12A 2.0(10)
C4A C10A C11A C12A -179.2(6)
C10A C11A C12A C13A 0.7(10)
C11A C12A C13A C14A -2.3(11)
C12A C13A C14A N2A 1.3(11)
N1A C4A C17A C22A 163.7(4)
C10A C4A C17A C22A -79.6(5)
C5A C4A C17A C22A 41.0(8)
N1A C4A C17A C18A -21.6(7)
C10A C4A C17A C18A 95.1(5)
C5A C4A C17A C18A -144.3(5)
C18A C17A C22A C21A 0.0
C4A C17A C22A C21A 174.6(5)
C17A C22A C21A C20A 0.0
C22A C21A C20A C19A 0.0
C21A C20A C19A C18A 0.0
C20A C19A C18A C17A 0.0
C22A C17A C18A C19A 0.0
C4A C17A C18A C19A -174.9(5)
O4A C15A N1A C4A -3.6(9)
C16A C15A N1A C4A 172.9(6)
O4A C15A N1A Re1A 121.5(6)
C16A C15A N1A Re1A -62.0(7)
C10A C4A N1A C15A -176.2(5)
C17A C4A N1A C15A -57.6(7)
C5A C4A N1A C15A 73.2(7)
C10A C4A N1A Re1A 51.9(5)
C17A C4A N1A Re1A 170.5(4)
C5A C4A N1A Re1A -58.7(5)
C13A C14A N2A C10A 1.3(10)
C13A C14A N2A Re1A -172.6(5)
C11A C10A N2A C14A -3.0(9)
C4A C10A N2A C14A 178.1(6)
C11A C10A N2A Re1A 171.6(5)
C4A C10A N2A Re1A -7.3(7)
C8A C9A N3A C5A 2.4(11)
C8A C9A N3A Re1A -167.0(6)
C6A C5A N3A C9A -5.2(10)
C4A C5A N3A C9A 178.6(6)
C6A C5A N3A Re1A 165.1(6)
C4A C5A N3A Re1A -11.2(7)
O1A C1A Re1A C2A 135(41)
O1A C1A Re1A C3A 44(41)
O1A C1A Re1A N1A -85(41)
O1A C1A Re1A N2A -53(41)
O1A C1A Re1A N3A -135(41)
O2A C2A Re1A C1A 54(7)
O2A C2A Re1A C3A 144(7)
O2A C2A Re1A N1A -118(7)
O2A C2A Re1A N2A -59(8)
O2A C2A Re1A N3A -44(7)
O3A C3A Re1A C1A 146(34)
O3A C3A Re1A C2A 58(34)
O3A C3A Re1A N1A -44(34)
O3A C3A Re1A N2A -119(34)
O3A C3A Re1A N3A -46(35)
C15A N1A Re1A C1A -140.6(12)
C4A N1A Re1A C1A -10.7(14)
C15A N1A Re1A C2A -1.2(5)
C4A N1A Re1A C2A 128.7(4)
C15A N1A Re1A C3A 91.6(5)
C4A N1A Re1A C3A -138.5(4)
C15A N1A Re1A N2A -173.8(5)
C4A N1A Re1A N2A -43.9(4)
C15A N1A Re1A N3A -88.7(5)
C4A N1A Re1A N3A 41.2(4)
C14A N2A Re1A C1A 30.0(6)
C10A N2A Re1A C1A -144.3(5)
C14A N2A Re1A C2A 142.3(18)
C10A N2A Re1A C2A -32(2)
C14A N2A Re1A C3A -60.1(6)
C10A N2A Re1A C3A 125.6(5)
C14A N2A Re1A N1A -156.6(6)
C10A N2A Re1A N1A 29.2(4)
C14A N2A Re1A N3A 127.8(6)
C10A N2A Re1A N3A -46.5(4)
C9A N3A Re1A C1A -37.0(6)
C5A N3A Re1A C1A 153.3(5)
C9A N3A Re1A C2A 50.9(6)
C5A N3A Re1A C2A -118.8(5)
C9A N3A Re1A C3A 154.6(18)
C5A N3A Re1A C3A -15(2)
C9A N3A Re1A N1A 152.5(6)
C5A N3A Re1A N1A -17.2(5)
C9A N3A Re1A N2A -131.2(6)
C5A N3A Re1A N2A 59.1(5)
N1B C4B C5B N3B -47.9(7)
C10B C4B C5B N3B 64.0(7)
C17B C4B C5B N3B -175.7(6)
N1B C4B C5B C6B 130.8(8)
C10B C4B C5B C6B -117.2(8)
C17B C4B C5B C6B 3.1(11)
N3B C5B C6B C7B -2.3(11)
C4B C5B C6B C7B 179.1(7)
C5B C6B C7B C8B -1.8(12)
C6B C7B C8B C9B 4.1(11)
C7B C8B C9B N3B -2.5(11)
N1B C4B C10B N2B 30.7(7)
C5B C4B C10B N2B -79.2(7)
C17B C4B C10B N2B 152.6(5)
N1B C4B C10B C11B -151.3(6)
C5B C4B C10B C11B 98.7(7)
C17B C4B C10B C11B -29.4(8)
N2B C10B C11B C12B -0.8(10)
C4B C10B C11B C12B -178.7(6)
C10B C11B C12B C13B -2.3(11)
C11B C12B C13B C14B 3.8(12)
C12B C13B C14B N2B -2.4(11)
N1B C4B C17B C18B 27.9(6)
C10B C4B C17B C18B -89.5(5)
C5B C4B C17B C18B 151.1(5)
N1B C4B C17B C22B -158.6(4)
C10B C4B C17B C22B 83.9(5)
C5B C4B C17B C22B -35.5(8)
C22B C17B C18B C19B 0.0
C4B C17B C18B C19B 173.6(5)
C17B C18B C19B C20B 0.0
C18B C19B C20B C21B 0.0
C19B C20B C21B C22B 0.0
C20B C21B C22B C17B 0.0
C18B C17B C22B C21B 0.0
C4B C17B C22B C21B -173.2(5)
O4B C15B N1B C4B 1.0(9)
C16B C15B N1B C4B -176.9(5)
O4B C15B N1B Re1B -125.5(6)
C16B C15B N1B Re1B 56.6(7)
C10B C4B N1B C15B 174.1(5)
C5B C4B N1B C15B -74.9(6)
C17B C4B N1B C15B 56.5(7)
C10B C4B N1B Re1B -51.5(5)
C5B C4B N1B Re1B 59.5(5)
C17B C4B N1B Re1B -169.2(4)
C11B C10B N2B C14B 2.3(9)
C4B C10B N2B C14B -179.6(6)
C11B C10B N2B Re1B -171.2(5)
C4B C10B N2B Re1B 6.9(7)
C13B C14B N2B C10B -0.7(10)
C13B C14B N2B Re1B 172.0(5)
C6B C5B N3B C9B 3.9(11)
C4B C5B N3B C9B -177.2(6)
C6B C5B N3B Re1B -166.3(6)
C4B C5B N3B Re1B 12.6(7)
C8B C9B N3B C5B -1.5(11)
C8B C9B N3B Re1B 167.9(6)
O2B C2B Re1B C1B -48(8)
O2B C2B Re1B C3B -137(8)
O2B C2B Re1B N2B 58(9)
O2B C2B Re1B N1B 124(8)
O2B C2B Re1B N3B 50(8)
O1B C1B Re1B C2B -26(58)
O1B C1B Re1B C3B 64(58)
O1B C1B Re1B N2B 162(100)
O1B C1B Re1B N1B -165(100)
O1B C1B Re1B N3B -117(58)
O3B C3B Re1B C2B -72(24)
O3B C3B Re1B C1B -159(24)
O3B C3B Re1B N2B 106(24)
O3B C3B Re1B N1B 31(24)
O3B C3B Re1B N3B 33(25)
C10B N2B Re1B C2B 39(2)
C14B N2B Re1B C2B -133.9(19)
C10B N2B Re1B C1B 144.7(5)
C14B N2B Re1B C1B -28.3(6)
C10B N2B Re1B C3B -125.2(5)
C14B N2B Re1B C3B 61.7(6)
C10B N2B Re1B N1B -28.5(4)
C14B N2B Re1B N1B 158.5(6)
C10B N2B Re1B N3B 47.3(5)
C14B N2B Re1B N3B -125.7(6)
C15B N1B Re1B C2B 1.8(5)
C4B N1B Re1B C2B -129.8(4)
C15B N1B Re1B C1B 140.3(11)
C4B N1B Re1B C1B 8.7(13)
C15B N1B Re1B C3B -90.0(5)
C4B N1B Re1B C3B 138.5(4)
C15B N1B Re1B N2B 174.5(5)
C4B N1B Re1B N2B 43.0(4)
C15B N1B Re1B N3B 90.3(5)
C4B N1B Re1B N3B -41.2(4)
C5B N3B Re1B C2B 118.6(5)
C9B N3B Re1B C2B -51.2(6)
C5B N3B Re1B C1B -154.4(5)
C9B N3B Re1B C1B 35.8(6)
C5B N3B Re1B C3B 14(2)
C9B N3B Re1B C3B -155.7(18)
C5B N3B Re1B N2B -60.4(5)
C9B N3B Re1B N2B 129.9(6)
C5B N3B Re1B N1B 16.2(5)
C9B N3B Re1B N1B -153.5(6)
